data_7215581
loop_
_publ_author_name
'Samai, Suman'
'Biradha, Kumar'

_publ_section_title
;
 Halogen&#x22EF;halogen interactions in assembling \b-sheets into 2D
 layers in the bis-(4-halo-phenylamido)alkanes and their co-crystals via
 inter-halogen interactions
;
_journal_coden_ASTM CRECF4
_journal_issue 3
_journal_name_full CrystEngComm
_journal_page_first 482
_journal_page_last 492
_journal_paper_doi 10.1039/b813263a
_journal_volume 11
_journal_year 2009
_chemical_formula_sum 'C20 H22 Br Cl N2 O2'
_chemical_formula_weight 437.76
_space_group_IT_number 15
_symmetry_cell_setting monoclinic
_symmetry_space_group_name_Hall '-C 2yc'
_symmetry_space_group_name_H-M 'C 1 2/c 1'
_atom_sites_solution_hydrogens geom
_atom_sites_solution_primary direct
_atom_sites_solution_secondary difmap
_audit_creation_method SHELXL-97
_cell_angle_alpha 90.00
_cell_angle_beta 106.024(5)
_cell_angle_gamma 90.00
_cell_formula_units_Z 4
_cell_length_a 22.022(4)
_cell_length_b 5.1048(10)
_cell_length_c 17.836(3)
_cell_measurement_reflns_used 2095
_cell_measurement_temperature 293(2)
_cell_measurement_theta_max 27.00
_cell_measurement_theta_min 1.92
_cell_volume 1927.2(6)
_computing_structure_refinement 'SHELXL-97 (Sheldrick, 1997)'
_computing_structure_solution 'SHELXS-97 (Sheldrick, 1990)'
_diffrn_ambient_temperature 293(2)
_diffrn_measured_fraction_theta_full 0.991
_diffrn_measured_fraction_theta_max 0.991
_diffrn_measurement_device_type 'CCD APEX 2 Bruker'
_diffrn_measurement_method hemisphere
_diffrn_radiation_monochromator graphite
_diffrn_radiation_source 'fine-focus sealed tube'
_diffrn_radiation_type MoK\a
_diffrn_radiation_wavelength 0.71073
_diffrn_reflns_av_R_equivalents 0.0396
_diffrn_reflns_av_sigmaI/netI 0.0315
_diffrn_reflns_limit_h_max 28
_diffrn_reflns_limit_h_min -27
_diffrn_reflns_limit_k_max 6
_diffrn_reflns_limit_k_min -6
_diffrn_reflns_limit_l_max 22
_diffrn_reflns_limit_l_min -22
_diffrn_reflns_number 12245
_diffrn_reflns_theta_full 27.00
_diffrn_reflns_theta_max 27.00
_diffrn_reflns_theta_min 1.92
_exptl_absorpt_coefficient_mu 2.289
_exptl_absorpt_correction_T_max 0.777
_exptl_absorpt_correction_T_min 0.669
_exptl_absorpt_correction_type multi-scan
_exptl_absorpt_process_details SADABS
_exptl_crystal_colour Colorless
_exptl_crystal_density_diffrn 1.509
_exptl_crystal_density_meas ?
_exptl_crystal_density_method 'not measured'
_exptl_crystal_description Needle
_exptl_crystal_F_000 896
_exptl_crystal_size_max 0.18
_exptl_crystal_size_mid 0.15
_exptl_crystal_size_min 0.11
_refine_diff_density_max 0.174
_refine_diff_density_min -0.233
_refine_diff_density_rms 0.054
_refine_ls_extinction_method none
_refine_ls_goodness_of_fit_ref 0.974
_refine_ls_hydrogen_treatment constr
_refine_ls_matrix_type full
_refine_ls_number_parameters 127
_refine_ls_number_reflns 2095
_refine_ls_number_restraints 2
_refine_ls_restrained_S_all 0.992
_refine_ls_R_factor_all 0.0574
_refine_ls_R_factor_gt 0.0336
_refine_ls_shift/su_max 0.015
_refine_ls_shift/su_mean 0.001
_refine_ls_structure_factor_coef Fsqd
_refine_ls_weighting_details 'calc w=1/[\s^2^(Fo^2^)+(0.0499P)^2^+0.6068P] where P=(Fo^2^+2Fc^2^)/3'
_refine_ls_weighting_scheme calc
_refine_ls_wR_factor_gt 0.0818
_refine_ls_wR_factor_ref 0.0890
_reflns_number_gt 1492
_reflns_number_total 2095
_reflns_threshold_expression >2sigma(I)
_cod_duplicate_entry 7200353
_cod_data_source_file b813263a.txt
_cod_data_source_block 4BrCl
_cod_depositor_comments
;
The following automatic conversions were performed:

'_symmetry_cell_setting' value 'Monoclinic' changed to 'monoclinic'
according to
/usr/data/users/saulius/automatic-downloads/retrospective/RSC/lib/dictionaries/cif_core.dic
dictionary named 'cif_core.dic' version 2.4.2 from 2011-04-26.

Automatic conversion script
Id: cif_fix_values 2281 2013-09-26 08:29:07Z andrius 

The following automatic conversions were performed:

'_exptl_crystal_density_meas' value 'not measured' was changed to '?'
- the value is perceived as not measured.

Automatic conversion script
Id: cif_fix_values 3008 2015-01-20 13:52:24Z robertas 

 Updated bibliographic information.

 Antanas Vaitkus,
 2019-09-18

 Marked entry as a duplicate of entry 7200353.

 Antanas Vaitkus,
 2019-09-18
;
_cod_original_sg_symbol_H-M C2/c
_cod_database_code 7215581

loop_
_symmetry_equiv_pos_as_xyz
'x, y, z'
'-x, y, -z+1/2'
'x+1/2, y+1/2, z'
'-x+1/2, y+1/2, -z+1/2'
'-x, -y, -z'
'x, -y, z-1/2'
'-x+1/2, -y+1/2, -z'
'x+1/2, -y+1/2, z-1/2'

loop_
_atom_site_label
_atom_site_type_symbol
_atom_site_fract_x
_atom_site_fract_y
_atom_site_fract_z
_atom_site_U_iso_or_equiv
_atom_site_adp_type
_atom_site_occupancy
_atom_site_symmetry_multiplicity
_atom_site_calc_flag
_atom_site_refinement_flags
Br1 Br 0.05628(14) 0.8427(9) 0.2068(2) 0.0719(4) Uani 0.50 1 d PD
Cl1 Cl 0.0649(4) 0.845(2) 0.2069(6) 0.0856(18) Uani 0.50 1 d PD
O1 O 0.31949(7) 1.1505(2) 0.09341(10) 0.0555(4) Uani 1 1 d .
N1 N 0.29619(7) 0.7239(3) 0.10571(9) 0.0407(4) Uani 1 1 d .
H1 H 0.3081 0.5664 0.1001 0.049 Uiso 1 1 calc R
C1 C 0.33459(9) 0.9200(3) 0.09504(11) 0.0389(4) Uani 1 1 d .
C2 C 0.39802(9) 0.8322(3) 0.08784(12) 0.0442(5) Uani 1 1 d .
H2A H 0.3944 0.6541 0.0681 0.053 Uiso 1 1 calc .
H2B H 0.4279 0.8313 0.1392 0.053 Uiso 1 1 calc .
C3 C 0.42345(9) 1.0043(3) 0.03449(11) 0.0428(4) Uani 1 1 d .
H3A H 0.3931 1.0082 -0.0166 0.051 Uiso 1 1 calc .
H3B H 0.4280 1.1816 0.0548 0.051 Uiso 1 1 calc .
C4 C 0.48652(10) 0.9124(4) 0.02595(12) 0.0452(5) Uani 1 1 d .
H4A H 0.4817 0.7366 0.0045 0.054 Uiso 1 1 calc .
H4B H 0.5165 0.9039 0.0773 0.054 Uiso 1 1 calc .
C11 C 0.23880(9) 0.7531(3) 0.12508(10) 0.0347(4) Uani 1 1 d .
C12 C 0.19680(9) 0.9557(3) 0.09656(11) 0.0420(4) Uani 1 1 d .
H12 H 0.2051 1.0756 0.0614 0.050 Uiso 1 1 calc R
C13 C 0.14268(9) 0.9785(4) 0.12065(12) 0.0477(5) Uani 1 1 d .
H13 H 0.1146 1.1152 0.1022 0.057 Uiso 1 1 calc R
C14 C 0.13014(9) 0.7996(4) 0.17186(11) 0.0450(5) Uani 1 1 d D
C15 C 0.16988(10) 0.5928(4) 0.19831(11) 0.0456(5) Uani 1 1 d .
H15 H 0.1603 0.4691 0.2316 0.055 Uiso 1 1 calc R
C16 C 0.22418(9) 0.5704(4) 0.17501(11) 0.0414(4) Uani 1 1 d .
H16 H 0.2515 0.4310 0.1930 0.050 Uiso 1 1 calc R

loop_
_atom_site_aniso_label
_atom_site_aniso_U_11
_atom_site_aniso_U_22
_atom_site_aniso_U_33
_atom_site_aniso_U_23
_atom_site_aniso_U_13
_atom_site_aniso_U_12
Br1 0.0451(7) 0.1015(9) 0.0833(8) -0.0097(6) 0.0414(6) 0.0012(7)
Cl1 0.048(2) 0.121(3) 0.107(3) 0.0002(19) 0.0520(19) 0.0050(17)
O1 0.0526(9) 0.0301(6) 0.0969(11) 0.0019(6) 0.0423(8) 0.0037(6)
N1 0.0419(10) 0.0289(7) 0.0585(9) -0.0002(7) 0.0258(8) 0.0034(7)
C1 0.0407(11) 0.0353(9) 0.0473(10) 0.0020(8) 0.0234(8) 0.0023(8)
C2 0.0393(11) 0.0404(10) 0.0592(12) 0.0064(8) 0.0243(9) 0.0060(8)
C3 0.0376(10) 0.0387(10) 0.0584(11) 0.0034(8) 0.0237(9) 0.0024(8)
C4 0.0384(11) 0.0412(9) 0.0629(12) 0.0039(9) 0.0258(9) 0.0036(8)
C11 0.0336(10) 0.0318(8) 0.0417(9) -0.0038(7) 0.0157(8) -0.0014(7)
C12 0.0390(11) 0.0376(9) 0.0519(11) 0.0043(8) 0.0169(9) -0.0004(8)
C13 0.0375(12) 0.0443(10) 0.0633(12) 0.0005(9) 0.0172(10) 0.0055(9)
C14 0.0348(11) 0.0552(12) 0.0498(11) -0.0114(9) 0.0200(9) -0.0052(9)
C15 0.0469(12) 0.0500(11) 0.0442(10) 0.0030(8) 0.0196(9) -0.0064(9)
C16 0.0432(11) 0.0365(9) 0.0465(10) 0.0029(8) 0.0159(9) 0.0013(8)

loop_
_atom_type_symbol
_atom_type_description
_atom_type_scat_dispersion_real
_atom_type_scat_dispersion_imag
_atom_type_scat_source
C C 0.0033 0.0016 'International Tables Vol C Tables 4.2.6.8 and 6.1.1.4'
H H 0.0000 0.0000 'International Tables Vol C Tables 4.2.6.8 and 6.1.1.4'
N N 0.0061 0.0033 'International Tables Vol C Tables 4.2.6.8 and 6.1.1.4'
O O 0.0106 0.0060 'International Tables Vol C Tables 4.2.6.8 and 6.1.1.4'
Cl Cl 0.1484 0.1585 'International Tables Vol C Tables 4.2.6.8 and 6.1.1.4'
Br Br -0.2901 2.4595 'International Tables Vol C Tables 4.2.6.8 and 6.1.1.4'

loop_
_geom_angle_atom_site_label_1
_geom_angle_atom_site_label_2
_geom_angle_atom_site_label_3
_geom_angle
_geom_angle_site_symmetry_3
C1 N1 C11 126.36(14) .
O1 C1 N1 122.54(18) .
O1 C1 C2 122.56(16) .
N1 C1 C2 114.88(15) .
C1 C2 C3 113.21(15) .
C4 C3 C2 113.14(16) .
C3 C4 C4 113.7(2) 5_675
C16 C11 C12 119.16(17) .
C16 C11 N1 118.01(16) .
C12 C11 N1 122.82(15) .
C13 C12 C11 119.65(17) .
C14 C13 C12 120.07(18) .
C15 C14 C13 121.03(17) .
C15 C14 Cl1 119.5(5) .
C13 C14 Cl1 119.4(5) .
C15 C14 Br1 119.9(2) .
C13 C14 Br1 119.1(2) .
Cl1 C14 Br1 2.3(4) .
C14 C15 C16 119.11(17) .
C15 C16 C11 120.90(18) .

loop_
_geom_bond_atom_site_label_1
_geom_bond_atom_site_label_2
_geom_bond_distance
_geom_bond_site_symmetry_2
Br1 C14 1.908(3) .
Cl1 C14 1.733(5) .
O1 C1 1.221(2) .
N1 C1 1.358(2) .
N1 C11 1.407(2) .
C1 C2 1.506(3) .
C2 C3 1.512(2) .
C3 C4 1.513(3) .
C4 C4 1.521(4) 5_675
C11 C16 1.387(2) .
C11 C12 1.387(3) .
C12 C13 1.379(3) .
C13 C14 1.373(3) .
C14 C15 1.369(3) .
C15 C16 1.375(3) .
